data_7134654
loop_
_publ_author_name
'Suo, Meng-Ting'
'Fleege, Jouke A.'
'Yutronkie, Nathan J.'
'Nadurata, Vincent L.'
'Chernyshov, Dmitry'
'Rouzi\`eres, Mathieu'
'Mailman, Aaron'
'Cl\'erac, Rodolphe'
'Dechambenoit, Pierre'

_publ_section_title
;
 Syntheses and characterisation of terephthalonitrile radical salts
;
_journal_issue 54
_journal_name_full 'Chemical Communications'
_journal_page_first 9972
_journal_page_last 9975
_journal_paper_doi 10.1039/D5CC02417J
_journal_volume 61
_journal_year 2025
_chemical_formula_moiety 'C16 H20 Li N2 O2'
_chemical_formula_sum 'C16 H20 Li N2 O2'
_chemical_formula_weight 279.28
_chemical_properties_physical Moisture-sensitive
_space_group_crystal_system monoclinic
_space_group_IT_number 15
_space_group_name_Hall '-C 2yc'
_space_group_name_H-M_alt 'C 1 2/c 1'
_atom_sites_solution_hydrogens geom
_audit_creation_method SHELXL-2019/3
_audit_update_record
;
2024-04-26 deposited with the CCDC.	2025-05-28 downloaded from the CCDC.
;
_cell_angle_alpha 90
_cell_angle_beta 118.145(3)
_cell_angle_gamma 90
_cell_formula_units_Z 16
_cell_length_a 28.5128(17)
_cell_length_b 11.9757(7)
_cell_length_c 20.7828(11)
_cell_measurement_reflns_used 2092
_cell_measurement_temperature 120(2)
_cell_measurement_theta_max 24.00
_cell_measurement_theta_min 2.94
_cell_volume 6257.4(6)
_computing_cell_refinement 'SAINT v8.34A (Bruker, 2013)'
_computing_data_collection 'Bruker APEX2'
_computing_data_reduction 'SAINT v8.34A (Bruker, 2013)'
_computing_structure_refinement 'SHELXL-2019/2 (Sheldrick, 2019)'
_computing_structure_solution 'SHELXT 2018/2 (Sheldrick, 2018)'
_diffrn_ambient_temperature 120(2)
_diffrn_measured_fraction_theta_full 0.994
_diffrn_measured_fraction_theta_max 0.994
_diffrn_measurement_device_type 'Bruker APEX-II Quasar'
_diffrn_measurement_method 'phi and omega scans'
_diffrn_radiation_type MoK\a
_diffrn_radiation_wavelength 0.71073
_diffrn_reflns_av_R_equivalents 0.0810
_diffrn_reflns_av_unetI/netI 0.0694
_diffrn_reflns_Laue_measured_fraction_full 0.994
_diffrn_reflns_Laue_measured_fraction_max 0.994
_diffrn_reflns_limit_h_max 28
_diffrn_reflns_limit_h_min -33
_diffrn_reflns_limit_k_max 14
_diffrn_reflns_limit_k_min -14
_diffrn_reflns_limit_l_max 24
_diffrn_reflns_limit_l_min -24
_diffrn_reflns_number 24998
_diffrn_reflns_point_group_measured_fraction_full 0.994
_diffrn_reflns_point_group_measured_fraction_max 0.994
_diffrn_reflns_theta_full 25.128
_diffrn_reflns_theta_max 25.128
_diffrn_reflns_theta_min 1.620
_diffrn_source 'Incoatec microfocus sealed tube'
_exptl_absorpt_coefficient_mu 0.077
_exptl_absorpt_correction_T_max 0.7454
_exptl_absorpt_correction_T_min 0.6388
_exptl_absorpt_correction_type multi-scan
_exptl_absorpt_process_details SADABS
_exptl_crystal_colour green
_exptl_crystal_density_diffrn 1.186
_exptl_crystal_density_meas ?
_exptl_crystal_description plate
_exptl_crystal_F_000 2384
_exptl_crystal_preparation 'Magnetic properties'
_exptl_crystal_size_max 0.200
_exptl_crystal_size_mid 0.140
_exptl_crystal_size_min 0.040
_refine_diff_density_max 0.241
_refine_diff_density_min -0.226
_refine_diff_density_rms 0.046
_refine_ls_extinction_method none
_refine_ls_goodness_of_fit_ref 1.022
_refine_ls_hydrogen_treatment riding
_refine_ls_matrix_type full
_refine_ls_number_parameters 380
_refine_ls_number_reflns 5572
_refine_ls_number_restraints 0
_refine_ls_restrained_S_all 1.022
_refine_ls_R_factor_all 0.1583
_refine_ls_R_factor_gt 0.0585
_refine_ls_shift/su_max 0.000
_refine_ls_shift/su_mean 0.000
_refine_ls_structure_factor_coef Fsqd
_refine_ls_weighting_details 'w=1/[\s^2^(Fo^2^)+(0.0866P)^2^+0.5243P] where P=(Fo^2^+2Fc^2^)/3'
_refine_ls_weighting_scheme calc
_refine_ls_wR_factor_gt 0.1473
_refine_ls_wR_factor_ref 0.1930
_reflns_Friedel_coverage 0.000
_reflns_number_gt 2420
_reflns_number_total 5572
_reflns_threshold_expression 'I > 2\s(I)'
_cod_data_source_file d5cc02417j2.cif
_cod_data_source_block shelx
_cod_depositor_comments
;
The following automatic conversions were performed:

data item '_exptl_crystal_density_meas' value 'not measured' was
changed to '?' -- the value is perceived as not measured.

Automatic conversion script
Id: cif_fix_values 8170 2020-07-09 18:12:32Z antanas 

 Adding full bibliography for 7134654--7134656.cif.
;
_cod_original_sg_symbol_H-M 'C 2/c'
_cod_database_code 7134654
_shelx_shelxl_version_number 2019/3
_shelx_space_group_comment
;
The symmetry employed for this shelxl refinement is uniquely defined
by the following loop, which should always be used as a source of
symmetry information in preference to the above space-group names.
They are only intended as comments.
;
_shelx_estimated_absorpt_t_min 0.985
_shelx_estimated_absorpt_t_max 0.997

loop_
_space_group_symop_operation_xyz
'x, y, z'
'-x, y, -z+1/2'
'x+1/2, y+1/2, z'
'-x+1/2, y+1/2, -z+1/2'
'-x, -y, -z'
'x, -y, z-1/2'
'-x+1/2, -y+1/2, -z'
'x+1/2, -y+1/2, z-1/2'

loop_
_atom_site_label
_atom_site_type_symbol
_atom_site_fract_x
_atom_site_fract_y
_atom_site_fract_z
_atom_site_U_iso_or_equiv
_atom_site_adp_type
_atom_site_occupancy
_atom_site_site_symmetry_order
_atom_site_calc_flag
_atom_site_refinement_flags_posn
_atom_site_refinement_flags_adp
_atom_site_refinement_flags_occupancy
_atom_site_disorder_assembly
_atom_site_disorder_group
O4 O 0.81376(9) 0.9148(2) 0.81639(12) 0.0371(7) Uani 1 1 d . . . . .
O3 O 0.69404(9) 0.9222(2) 0.69382(12) 0.0421(8) Uani 1 1 d . . . . .
O2 O 0.56080(10) 0.8288(3) 0.31333(12) 0.0470(8) Uani 1 1 d . . . . .
O1 O 0.56031(11) 0.3313(3) 0.31148(13) 0.0495(9) Uani 1 1 d . . . . .
N3 N 0.76924(11) 1.0831(3) 0.67615(15) 0.0339(8) Uani 1 1 d . . . . .
N2 N 0.51358(11) 0.6614(3) 0.17522(15) 0.0351(8) Uani 1 1 d . . . . .
N4 N 0.74559(11) 1.1043(3) 0.82550(16) 0.0380(9) Uani 1 1 d . . . . .
N1 N 0.51124(12) 0.1516(3) 0.17689(17) 0.0430(9) Uani 1 1 d . . . . .
C19 C 0.75728(13) 1.1899(3) 0.56257(17) 0.0238(9) Uani 1 1 d . . . . .
C20 C 0.76419(12) 1.1315(3) 0.62500(18) 0.0267(9) Uani 1 1 d . . . . .
C12 C 0.51042(13) 0.6136(3) 0.12411(18) 0.0272(9) Uani 1 1 d . . . . .
C11 C 0.50550(13) 0.5571(3) 0.06239(17) 0.0237(9) Uani 1 1 d . . . . .
C32 C 0.74015(12) 1.3649(3) 0.99868(16) 0.0294(8) Uani 1 1 d . . . . .
H32 H 0.733251 1.442614 0.998090 0.035 Uiso 1 1 calc R U . . .
C29 C 0.74680(13) 1.1478(4) 0.87593(18) 0.0302(10) Uani 1 1 d . . . . .
C10 C 0.54358(13) 0.4761(3) 0.06757(16) 0.0303(8) Uani 1 1 d . . . . .
H10 H 0.573166 0.460591 0.113711 0.036 Uiso 1 1 calc R U . . .
C30 C 0.74853(13) 1.1995(4) 0.93785(17) 0.0276(10) Uani 1 1 d . . . . .
C9 C 0.53829(12) 0.4206(3) 0.00755(15) 0.0297(8) Uani 1 1 d . . . . .
H9 H 0.564016 0.366303 0.012214 0.036 Uiso 1 1 calc R U . . .
C31 C 0.73917(13) 1.3157(3) 0.93885(16) 0.0316(9) Uani 1 1 d . . . . .
H31 H 0.732131 1.359822 0.897281 0.038 Uiso 1 1 calc R U . . .
C17 C 0.70580(13) 1.2259(3) 0.43292(16) 0.0306(8) Uani 1 1 d . . . . .
H17 H 0.676043 1.209568 0.387113 0.037 Uiso 1 1 calc R U . . .
C4 C 0.50766(13) 0.1064(4) 0.12496(19) 0.0314(10) Uani 1 1 d . . . . .
C1 C 0.50745(12) -0.1160(3) 0.00141(16) 0.0308(8) Uani 1 1 d . . . . .
H1 H 0.512494 -0.194448 0.001761 0.037 Uiso 1 1 calc R U . . .
C18 C 0.71270(12) 1.1686(3) 0.49354(15) 0.0284(8) Uani 1 1 d . . . . .
H18 H 0.687383 1.113725 0.489519 0.034 Uiso 1 1 calc R U . . .
C3 C 0.50352(13) 0.0524(4) 0.06274(18) 0.0293(10) Uani 1 1 d . . . . .
C2 C 0.51067(12) -0.0645(3) 0.06164(16) 0.0322(9) Uani 1 1 d . . . . .
H2 H 0.517820 -0.107604 0.103655 0.039 Uiso 1 1 calc R U . . .
C15 C 0.61703(14) 0.9316(4) 0.41505(17) 0.0361(10) Uani 1 1 d . . . . .
H15A H 0.653667 0.929093 0.456159 0.043 Uiso 1 1 calc R U . . .
H15B H 0.593886 0.971602 0.430945 0.043 Uiso 1 1 calc R U . . .
C27 C 0.86572(14) 0.7931(4) 0.91346(18) 0.0379(11) Uani 1 1 d . . . . .
H27A H 0.859853 0.739327 0.945167 0.045 Uiso 1 1 calc R U . . .
H27B H 0.902594 0.821730 0.939809 0.045 Uiso 1 1 calc R U . . .
C14 C 0.61597(14) 0.9878(3) 0.34856(18) 0.0401(11) Uani 1 1 d . . . . .
H14A H 0.597997 1.061263 0.339194 0.048 Uiso 1 1 calc R U . . .
H14B H 0.652455 0.998475 0.355333 0.048 Uiso 1 1 calc R U . . .
C7 C 0.61336(14) 0.4555(4) 0.40601(18) 0.0373(10) Uani 1 1 d . . . . .
H7A H 0.607086 0.511911 0.435957 0.045 Uiso 1 1 calc R U . . .
H7B H 0.650230 0.427253 0.433649 0.045 Uiso 1 1 calc R U . . .
C22 C 0.63528(14) 0.8190(4) 0.59303(19) 0.0368(10) Uani 1 1 d . . . . .
H22A H 0.658171 0.780265 0.576151 0.044 Uiso 1 1 calc R U . . .
H22B H 0.598252 0.820134 0.552868 0.044 Uiso 1 1 calc R U . . .
C6 C 0.60335(15) 0.5043(4) 0.33331(18) 0.0435(11) Uani 1 1 d . . . . .
H6A H 0.575942 0.563549 0.317273 0.052 Uiso 1 1 calc R U . . .
H6B H 0.636416 0.535651 0.336214 0.052 Uiso 1 1 calc R U . . .
C8 C 0.57331(13) 0.3606(3) 0.38469(16) 0.0390(10) Uani 1 1 d . . . . .
H8A H 0.588990 0.295992 0.417686 0.047 Uiso 1 1 calc R U . . .
H8B H 0.541116 0.385134 0.387373 0.047 Uiso 1 1 calc R U . . .
C5 C 0.58449(16) 0.4070(4) 0.28307(19) 0.0448(12) Uani 1 1 d . . . . .
H5A H 0.558395 0.431290 0.233380 0.054 Uiso 1 1 calc R U . . .
H5B H 0.614741 0.370604 0.280501 0.054 Uiso 1 1 calc R U . . .
C16 C 0.59634(14) 0.8154(3) 0.38902(17) 0.0435(11) Uani 1 1 d . . . . .
H16A H 0.625750 0.764045 0.396751 0.052 Uiso 1 1 calc R U . . .
H16B H 0.577493 0.785709 0.414988 0.052 Uiso 1 1 calc R U . . .
C21 C 0.65513(13) 0.9352(3) 0.61895(16) 0.0415(10) Uani 1 1 d . . . . .
H21A H 0.671323 0.967916 0.590313 0.050 Uiso 1 1 calc R U . . .
H21B H 0.625735 0.984081 0.614443 0.050 Uiso 1 1 calc R U . . .
C25 C 0.83969(15) 0.8374(4) 0.79064(19) 0.0399(11) Uani 1 1 d . . . . .
H25A H 0.871621 0.871869 0.791742 0.048 Uiso 1 1 calc R U . . .
H25B H 0.815263 0.813965 0.739992 0.048 Uiso 1 1 calc R U . . .
C23 C 0.63845(14) 0.7631(4) 0.66078(19) 0.0402(11) Uani 1 1 d . . . . .
H23A H 0.602942 0.759734 0.658308 0.048 Uiso 1 1 calc R U . . .
H23B H 0.652784 0.686369 0.666323 0.048 Uiso 1 1 calc R U . . .
C26 C 0.85500(15) 0.7391(4) 0.84155(19) 0.0434(12) Uani 1 1 d . . . . .
H26A H 0.887206 0.701700 0.845470 0.052 Uiso 1 1 calc R U . . .
H26B H 0.825682 0.684165 0.825331 0.052 Uiso 1 1 calc R U . . .
C28 C 0.82595(14) 0.8873(3) 0.89047(16) 0.0387(10) Uani 1 1 d . . . . .
H28A H 0.793407 0.863526 0.892482 0.046 Uiso 1 1 calc R U . . .
H28B H 0.841291 0.952655 0.922886 0.046 Uiso 1 1 calc R U . . .
C13 C 0.5852(2) 0.9081(5) 0.2874(2) 0.090(2) Uani 1 1 d . . . . .
H13A H 0.557806 0.948676 0.244703 0.107 Uiso 1 1 calc R U . . .
H13B H 0.609326 0.869837 0.272441 0.107 Uiso 1 1 calc R U . . .
C24 C 0.6754(2) 0.8361(5) 0.7226(2) 0.089(2) Uani 1 1 d . . . . .
H24A H 0.656491 0.868635 0.747687 0.107 Uiso 1 1 calc R U . . .
H24B H 0.705771 0.791578 0.758502 0.107 Uiso 1 1 calc R U . . .
Li2 Li 0.500000 0.7406(8) 0.250000 0.031(2) Uani 1 2 d S T P . .
Li3 Li 0.7561(2) 1.0117(7) 0.7535(2) 0.0307(19) Uani 1 1 d . . . . .
Li1 Li 0.500000 0.2361(8) 0.250000 0.036(2) Uani 1 2 d S T P . .

loop_
_atom_site_aniso_label
_atom_site_aniso_U_11
_atom_site_aniso_U_22
_atom_site_aniso_U_33
_atom_site_aniso_U_23
_atom_site_aniso_U_13
_atom_site_aniso_U_12
O4 0.0468(15) 0.040(2) 0.0226(13) 0.0064(11) 0.0148(11) 0.0116(14)
O3 0.0527(16) 0.040(2) 0.0243(13) -0.0004(11) 0.0102(12) -0.0178(14)
O2 0.0597(18) 0.049(2) 0.0240(14) -0.0016(12) 0.0126(13) -0.0247(16)
O1 0.0728(19) 0.052(2) 0.0270(14) -0.0083(13) 0.0261(14) -0.0215(17)
N3 0.0362(18) 0.034(2) 0.0295(16) 0.0005(14) 0.0137(13) -0.0070(15)
N2 0.0389(18) 0.033(2) 0.0279(17) -0.0012(14) 0.0112(14) 0.0062(15)
N4 0.0440(19) 0.036(2) 0.0310(17) -0.0029(14) 0.0153(14) 0.0014(16)
N1 0.053(2) 0.040(2) 0.0367(19) -0.0084(16) 0.0221(16) -0.0018(17)
C19 0.0288(19) 0.019(2) 0.0248(18) -0.0003(16) 0.0136(15) -0.0006(18)
C20 0.0282(19) 0.022(2) 0.029(2) -0.0006(17) 0.0123(16) -0.0025(17)
C12 0.029(2) 0.022(2) 0.027(2) 0.0040(17) 0.0103(16) 0.0035(17)
C11 0.0270(19) 0.020(3) 0.0246(18) 0.0003(16) 0.0124(15) 0.0013(17)
C32 0.0316(19) 0.024(2) 0.0281(17) -0.0010(14) 0.0101(15) 0.0031(16)
C29 0.030(2) 0.031(3) 0.025(2) 0.0013(17) 0.0089(16) 0.0004(18)
C10 0.0321(19) 0.029(2) 0.0239(16) 0.0025(14) 0.0085(14) 0.0012(17)
C30 0.030(2) 0.028(3) 0.0227(18) -0.0018(16) 0.0106(16) -0.0009(18)
C9 0.0310(19) 0.029(2) 0.0271(18) 0.0026(14) 0.0120(15) 0.0071(16)
C31 0.037(2) 0.027(2) 0.0259(17) 0.0013(14) 0.0116(15) -0.0004(17)
C17 0.031(2) 0.035(2) 0.0232(16) -0.0025(14) 0.0101(14) -0.0041(17)
C4 0.029(2) 0.029(3) 0.032(2) -0.0033(18) 0.0119(17) 0.0010(18)
C1 0.0286(19) 0.023(2) 0.0363(19) -0.0044(15) 0.0119(15) -0.0010(16)
C18 0.0303(19) 0.023(2) 0.0286(18) -0.0022(14) 0.0113(15) -0.0065(16)
C3 0.0244(19) 0.030(3) 0.031(2) -0.0069(18) 0.0114(16) -0.0037(18)
C2 0.0280(19) 0.032(2) 0.0336(18) -0.0007(15) 0.0120(15) 0.0005(17)
C15 0.030(2) 0.043(3) 0.0280(19) -0.0059(16) 0.0079(16) -0.0020(18)
C27 0.036(2) 0.044(3) 0.0287(19) 0.0149(17) 0.0109(17) 0.0001(19)
C14 0.041(2) 0.033(3) 0.039(2) -0.0007(17) 0.0120(17) -0.0061(19)
C7 0.031(2) 0.041(3) 0.034(2) -0.0089(17) 0.0103(16) 0.0022(18)
C22 0.031(2) 0.037(3) 0.035(2) -0.0058(17) 0.0089(16) -0.0025(18)
C6 0.045(2) 0.041(3) 0.039(2) 0.0029(18) 0.0150(18) -0.002(2)
C8 0.042(2) 0.052(3) 0.0233(18) -0.0049(16) 0.0149(16) 0.001(2)
C5 0.049(2) 0.057(3) 0.029(2) 0.0010(19) 0.0188(18) -0.007(2)
C16 0.040(2) 0.045(3) 0.0282(19) 0.0009(16) 0.0016(16) -0.0092(19)
C21 0.037(2) 0.041(3) 0.0268(19) 0.0019(16) -0.0013(16) -0.0043(18)
C25 0.047(2) 0.038(3) 0.030(2) -0.0030(17) 0.0140(17) 0.005(2)
C23 0.034(2) 0.033(3) 0.053(2) 0.0034(18) 0.0203(19) -0.0054(19)
C26 0.047(2) 0.038(3) 0.042(2) 0.0084(17) 0.0177(19) 0.007(2)
C28 0.039(2) 0.051(3) 0.0228(17) 0.0102(16) 0.0127(15) 0.003(2)
C13 0.136(5) 0.096(5) 0.040(3) -0.019(3) 0.044(3) -0.074(4)
C24 0.137(5) 0.082(4) 0.041(3) -0.010(2) 0.036(3) -0.075(4)
Li2 0.036(5) 0.029(6) 0.026(4) 0.000 0.012(4) 0.000
Li3 0.039(4) 0.032(6) 0.019(3) 0.0008(19) 0.011(3) -0.004(3)
Li1 0.048(5) 0.034(7) 0.030(5) 0.000 0.022(4) 0.000

loop_
_atom_type_symbol
_atom_type_description
_atom_type_scat_dispersion_real
_atom_type_scat_dispersion_imag
_atom_type_scat_source
C C 0.0033 0.0016 'International Tables Vol C Tables 4.2.6.8 and 6.1.1.4'
H H 0.0000 0.0000 'International Tables Vol C Tables 4.2.6.8 and 6.1.1.4'
Li Li -0.0003 0.0001 'International Tables Vol C Tables 4.2.6.8 and 6.1.1.4'
N N 0.0061 0.0033 'International Tables Vol C Tables 4.2.6.8 and 6.1.1.4'
O O 0.0106 0.0060 'International Tables Vol C Tables 4.2.6.8 and 6.1.1.4'

loop_
_geom_angle_atom_site_label_1
_geom_angle_atom_site_label_2
_geom_angle_atom_site_label_3
_geom_angle
_geom_angle_site_symmetry_1
_geom_angle_site_symmetry_3
_geom_angle_publ_flag
C25 O4 C28 110.0(3) . . ?
C25 O4 Li3 123.9(3) . . ?
C28 O4 Li3 123.9(3) . . ?
C24 O3 C21 106.6(3) . . ?
C24 O3 Li3 123.0(3) . . ?
C21 O3 Li3 129.9(3) . . ?
C16 O2 C13 105.9(3) . . ?
C16 O2 Li2 129.5(3) . . ?
C13 O2 Li2 123.4(3) . . ?
C5 O1 C8 110.6(3) . . ?
C5 O1 Li1 123.3(2) . . ?
C8 O1 Li1 123.1(2) . . ?
C20 N3 Li3 163.6(3) . . ?
C12 N2 Li2 166.3(3) . . ?
C29 N4 Li3 168.3(3) . . ?
C4 N1 Li1 166.9(3) . . ?
C20 C19 C18 120.8(3) . . ?
C20 C19 C17 120.9(3) . 7_676 ?
C18 C19 C17 118.3(3) . 7_676 ?
N3 C20 C19 179.2(4) . . ?
N2 C12 C11 178.8(4) . . ?
C12 C11 C10 121.2(3) . . ?
C12 C11 C9 120.4(3) . 5_665 ?
C10 C11 C9 118.4(3) . 5_665 ?
C31 C32 C30 120.5(3) . 7_677 ?
C31 C32 H32 119.8 . . ?
C30 C32 H32 119.8 7_677 . ?
N4 C29 C30 179.2(5) . . ?
C9 C10 C11 121.0(3) . . ?
C9 C10 H10 119.5 . . ?
C11 C10 H10 119.5 . . ?
C29 C30 C31 121.2(3) . . ?
C29 C30 C32 120.2(4) . 7_677 ?
C31 C30 C32 118.6(3) . 7_677 ?
C10 C9 C11 120.6(3) . 5_665 ?
C10 C9 H9 119.7 . . ?
C11 C9 H9 119.7 5_665 . ?
C32 C31 C30 120.9(3) . . ?
C32 C31 H31 119.5 . . ?
C30 C31 H31 119.5 . . ?
C18 C17 C19 120.9(3) . 7_676 ?
C18 C17 H17 119.5 . . ?
C19 C17 H17 119.5 7_676 . ?
N1 C4 C3 179.8(5) . . ?
C2 C1 C3 120.3(3) . 5_655 ?
C2 C1 H1 119.8 . . ?
C3 C1 H1 119.8 5_655 . ?
C17 C18 C19 120.8(3) . . ?
C17 C18 H18 119.6 . . ?
C19 C18 H18 119.6 . . ?
C4 C3 C2 121.4(3) . . ?
C4 C3 C1 120.0(4) . 5_655 ?
C2 C3 C1 118.6(3) . 5_655 ?
C1 C2 C3 121.0(3) . . ?
C1 C2 H2 119.5 . . ?
C3 C2 H2 119.5 . . ?
C16 C15 C14 104.2(3) . . ?
C16 C15 H15A 110.9 . . ?
C14 C15 H15A 110.9 . . ?
C16 C15 H15B 110.9 . . ?
C14 C15 H15B 110.9 . . ?
H15A C15 H15B 108.9 . . ?
C28 C27 C26 103.5(3) . . ?
C28 C27 H27A 111.1 . . ?
C26 C27 H27A 111.1 . . ?
C28 C27 H27B 111.1 . . ?
C26 C27 H27B 111.1 . . ?
H27A C27 H27B 109.0 . . ?
C13 C14 C15 103.9(3) . . ?
C13 C14 H14A 111.0 . . ?
C15 C14 H14A 111.0 . . ?
C13 C14 H14B 111.0 . . ?
C15 C14 H14B 111.0 . . ?
H14A C14 H14B 109.0 . . ?
C6 C7 C8 103.6(3) . . ?
C6 C7 H7A 111.0 . . ?
C8 C7 H7A 111.0 . . ?
C6 C7 H7B 111.0 . . ?
C8 C7 H7B 111.0 . . ?
H7A C7 H7B 109.0 . . ?
C21 C22 C23 103.1(3) . . ?
C21 C22 H22A 111.1 . . ?
C23 C22 H22A 111.1 . . ?
C21 C22 H22B 111.1 . . ?
C23 C22 H22B 111.1 . . ?
H22A C22 H22B 109.1 . . ?
C5 C6 C7 103.5(4) . . ?
C5 C6 H6A 111.1 . . ?
C7 C6 H6A 111.1 . . ?
C5 C6 H6B 111.1 . . ?
C7 C6 H6B 111.1 . . ?
H6A C6 H6B 109.0 . . ?
O1 C8 C7 106.0(3) . . ?
O1 C8 H8A 110.5 . . ?
C7 C8 H8A 110.5 . . ?
O1 C8 H8B 110.5 . . ?
C7 C8 H8B 110.5 . . ?
H8A C8 H8B 108.7 . . ?
O1 C5 C6 107.0(3) . . ?
O1 C5 H5A 110.3 . . ?
C6 C5 H5A 110.3 . . ?
O1 C5 H5B 110.3 . . ?
C6 C5 H5B 110.3 . . ?
H5A C5 H5B 108.6 . . ?
O2 C16 C15 104.3(3) . . ?
O2 C16 H16A 110.9 . . ?
C15 C16 H16A 110.9 . . ?
O2 C16 H16B 110.9 . . ?
C15 C16 H16B 110.9 . . ?
H16A C16 H16B 108.9 . . ?
O3 C21 C22 104.9(3) . . ?
O3 C21 H21A 110.8 . . ?
C22 C21 H21A 110.8 . . ?
O3 C21 H21B 110.8 . . ?
C22 C21 H21B 110.8 . . ?
H21A C21 H21B 108.8 . . ?
O4 C25 C26 105.8(3) . . ?
O4 C25 H25A 110.6 . . ?
C26 C25 H25A 110.6 . . ?
O4 C25 H25B 110.6 . . ?
C26 C25 H25B 110.6 . . ?
H25A C25 H25B 108.7 . . ?
C24 C23 C22 104.3(3) . . ?
C24 C23 H23A 110.9 . . ?
C22 C23 H23A 110.9 . . ?
C24 C23 H23B 110.9 . . ?
C22 C23 H23B 110.9 . . ?
H23A C23 H23B 108.9 . . ?
C25 C26 C27 102.5(3) . . ?
C25 C26 H26A 111.3 . . ?
C27 C26 H26A 111.3 . . ?
C25 C26 H26B 111.3 . . ?
C27 C26 H26B 111.3 . . ?
H26A C26 H26B 109.2 . . ?
O4 C28 C27 106.0(3) . . ?
O4 C28 H28A 110.5 . . ?
C27 C28 H28A 110.5 . . ?
O4 C28 H28B 110.5 . . ?
C27 C28 H28B 110.5 . . ?
H28A C28 H28B 108.7 . . ?
O2 C13 C14 107.4(3) . . ?
O2 C13 H13A 110.2 . . ?
C14 C13 H13A 110.2 . . ?
O2 C13 H13B 110.2 . . ?
C14 C13 H13B 110.2 . . ?
H13A C13 H13B 108.5 . . ?
O3 C24 C23 108.3(3) . . ?
O3 C24 H24A 110.0 . . ?
C23 C24 H24A 110.0 . . ?
O3 C24 H24B 110.0 . . ?
C23 C24 H24B 110.0 . . ?
H24A C24 H24B 108.4 . . ?
O2 Li2 O2 113.4(5) 2_655 . ?
O2 Li2 N2 110.39(13) 2_655 2_655 ?
O2 Li2 N2 99.82(11) . 2_655 ?
O2 Li2 N2 99.82(11) 2_655 . ?
O2 Li2 N2 110.39(12) . . ?
N2 Li2 N2 123.6(5) 2_655 . ?
O4 Li3 O3 109.2(4) . . ?
O4 Li3 N4 101.9(2) . . ?
O3 Li3 N4 111.9(3) . . ?
O4 Li3 N3 112.2(3) . . ?
O3 Li3 N3 100.5(2) . . ?
N4 Li3 N3 121.0(4) . . ?
O1 Li1 O1 108.6(5) 2_655 . ?
O1 Li1 N1 102.02(12) 2_655 . ?
O1 Li1 N1 112.98(13) . . ?
O1 Li1 N1 112.98(13) 2_655 2_655 ?
O1 Li1 N1 102.02(12) . 2_655 ?
N1 Li1 N1 118.3(5) . 2_655 ?

loop_
_geom_bond_atom_site_label_1
_geom_bond_atom_site_label_2
_geom_bond_distance
_geom_bond_site_symmetry_2
_geom_bond_publ_flag
O4 C25 1.437(4) . ?
O4 C28 1.447(3) . ?
O4 Li3 1.931(7) . ?
O3 C24 1.415(5) . ?
O3 C21 1.431(4) . ?
O3 Li3 1.936(7) . ?
O2 C16 1.422(4) . ?
O2 C13 1.425(5) . ?
O2 Li2 1.924(6) . ?
O1 C5 1.424(5) . ?
O1 C8 1.430(4) . ?
O1 Li1 1.953(7) . ?
N3 C20 1.159(4) . ?
N3 Li3 2.005(6) . ?
N2 C12 1.172(4) . ?
N2 Li2 2.008(6) . ?
N4 C29 1.156(4) . ?
N4 Li3 1.996(7) . ?
N1 C4 1.168(4) . ?
N1 Li1 1.974(6) . ?
C19 C20 1.404(5) . ?
C19 C18 1.421(4) . ?
C19 C17 1.428(5) 7_676 ?
C12 C11 1.397(5) . ?
C11 C10 1.422(5) . ?
C11 C9 1.425(4) 5_665 ?
C32 C31 1.365(4) . ?
C32 C30 1.427(5) 7_677 ?
C32 H32 0.9500 . ?
C29 C30 1.408(5) . ?
C10 C9 1.358(4) . ?
C10 H10 0.9500 . ?
C30 C31 1.419(5) . ?
C9 H9 0.9500 . ?
C31 H31 0.9500 . ?
C17 C18 1.365(4) . ?
C17 H17 0.9500 . ?
C4 C3 1.400(5) . ?
C1 C2 1.359(4) . ?
C1 C3 1.436(5) 5_655 ?
C1 H1 0.9500 . ?
C18 H18 0.9500 . ?
C3 C2 1.417(5) . ?
C2 H2 0.9500 . ?
C15 C16 1.508(5) . ?
C15 C14 1.525(5) . ?
C15 H15A 0.9900 . ?
C15 H15B 0.9900 . ?
C27 C28 1.509(5) . ?
C27 C26 1.521(5) . ?
C27 H27A 0.9900 . ?
C27 H27B 0.9900 . ?
C14 C13 1.498(6) . ?
C14 H14A 0.9900 . ?
C14 H14B 0.9900 . ?
C7 C6 1.516(5) . ?
C7 C8 1.521(5) . ?
C7 H7A 0.9900 . ?
C7 H7B 0.9900 . ?
C22 C21 1.503(5) . ?
C22 C23 1.523(5) . ?
C22 H22A 0.9900 . ?
C22 H22B 0.9900 . ?
C6 C5 1.486(6) . ?
C6 H6A 0.9900 . ?
C6 H6B 0.9900 . ?
C8 H8A 0.9900 . ?
C8 H8B 0.9900 . ?
C5 H5A 0.9900 . ?
C5 H5B 0.9900 . ?
C16 H16A 0.9900 . ?
C16 H16B 0.9900 . ?
C21 H21A 0.9900 . ?
C21 H21B 0.9900 . ?
C25 C26 1.503(5) . ?
C25 H25A 0.9900 . ?
C25 H25B 0.9900 . ?
C23 C24 1.500(5) . ?
C23 H23A 0.9900 . ?
C23 H23B 0.9900 . ?
C26 H26A 0.9900 . ?
C26 H26B 0.9900 . ?
C28 H28A 0.9900 . ?
C28 H28B 0.9900 . ?
C13 H13A 0.9900 . ?
C13 H13B 0.9900 . ?
C24 H24A 0.9900 . ?
C24 H24B 0.9900 . ?
